data_1547410
loop_
_publ_author_name
'Anuradha R. Pallipurath'
'Jonathan M. Skelton'
'Mark R. Warren'
'Naghmeh Kamali'
'Patrick McArdle'
'Andrea Erxleben'

_publ_section_title
;
 Sulfamerazine: Understanding the Influence of Slip Planes in the
 Polymorphic Phase Transformation through X-Ray Crystallographic Studies
 and ab Initio Lattice Dynamics
;
_journal_name_full 'Molecular Pharmaceutics'
_journal_page_first 3735
_journal_page_last 3748
_journal_paper_doi 10.1021/acs.molpharmaceut.5b00504
_journal_volume 12
_journal_year 2015
_chemical_absolute_configuration ad
_chemical_formula_moiety 'C11 H12 N4 O2 S'
_chemical_formula_sum 'C11 H12 N4 O2 S'
_chemical_formula_weight 264.303
_chemical_name_common Sulfamerazine
_chemical_name_systematic 4-amino-N-(4-methylpyrimidin-2-yl)
_space_group_crystal_system orthorhombic
_space_group_IT_number 33
_space_group_name_Hall 'P 2c -2n'
_space_group_name_H-M_alt 'P n a 21'
_symmetry_space_group_name_Hall 'P 2c -2n'
_symmetry_space_group_name_H-M 'P n a 21'
_atom_sites_solution_hydrogens mixed
_cell_angle_alpha 90
_cell_angle_beta 90
_cell_angle_gamma 90
_cell_formula_units_Z 11
_cell_length_a 14.4829(6)
_cell_length_b 8.1938(3)
_cell_length_c 21.8441(9)
_cell_measurement_reflns_used 2210
_cell_measurement_temperature 200.0(1)
_cell_measurement_theta_max 28.7040
_cell_measurement_theta_min 3.4350
_cell_volume 2592.24(18)
_computing_cell_refinement
;
'Wed Dec 17 23:19:30 2014'
;
_computing_data_collection
;
'Wed Dec 17 23:19:30 2014'
;
_computing_data_reduction
;
'Wed Dec 17 23:19:30 2014'
;
_computing_molecular_graphics OSCAIL
_computing_structure_refinement 'SHELXL-2014/7 (Sheldrick, 2014)'
_computing_structure_solution SHELXT
_diffrn_ambient_temperature 200.0(1)
_diffrn_detector_area_resol_mean 16.1048
_diffrn_measured_fraction_theta_full 0.997
_diffrn_measured_fraction_theta_max 0.858
_diffrn_measurement_device_type 'Xcalibur, Sapphire3'
_diffrn_measurement_method '\w scans'
_diffrn_radiation_type MoK\a
_diffrn_radiation_wavelength 0.71073
_diffrn_reflns_av_R_equivalents 0.0282
_diffrn_reflns_av_unetI/netI 0.0627
_diffrn_reflns_Laue_measured_fraction_full 0.997
_diffrn_reflns_Laue_measured_fraction_max 0.858
_diffrn_reflns_limit_h_max 19
_diffrn_reflns_limit_h_min -17
_diffrn_reflns_limit_k_max 9
_diffrn_reflns_limit_k_min -11
_diffrn_reflns_limit_l_max 17
_diffrn_reflns_limit_l_min -29
_diffrn_reflns_number 7830
_diffrn_reflns_point_group_measured_fraction_full 0.753
_diffrn_reflns_point_group_measured_fraction_max 0.629
_diffrn_reflns_theta_full 25.242
_diffrn_reflns_theta_max 29.266
_diffrn_reflns_theta_min 3.412
_diffrn_source 'Enhance (Mo) X-ray Source'
_exptl_absorpt_coefficient_mu 0.250
_exptl_absorpt_correction_T_max 1.00000
_exptl_absorpt_correction_T_min 0.92910
_exptl_absorpt_correction_type multi-scan
_exptl_absorpt_process_details
;
'Wed Dec 17 23:19:30 2014'
;
_exptl_crystal_colour Colourless
_exptl_crystal_density_diffrn 1.354
_exptl_crystal_description Parallelepiped
_exptl_crystal_F_000 1104
_exptl_crystal_size_max 0.50
_exptl_crystal_size_mid 0.40
_exptl_crystal_size_min 0.20
_refine_diff_density_max 0.234
_refine_diff_density_min -0.301
_refine_diff_density_rms 0.048
_refine_ls_abs_structure_details
;
 Flack x determined using 777 quotients [(I+)-(I-)]/[(I+)+(I-)]
 (Parsons, Flack and Wagner, Acta Cryst. B69 (2013) 249-259).
;
_refine_ls_abs_structure_Flack -0.03(7)
_refine_ls_extinction_coef .
_refine_ls_extinction_method none
_refine_ls_goodness_of_fit_ref 0.976
_refine_ls_hydrogen_treatment mixed
_refine_ls_matrix_type full
_refine_ls_number_parameters 343
_refine_ls_number_reflns 4439
_refine_ls_number_restraints 5
_refine_ls_restrained_S_all 0.975
_refine_ls_R_factor_all 0.0697
_refine_ls_R_factor_gt 0.0456
_refine_ls_shift/su_max 0.001
_refine_ls_shift/su_mean 0.000
_refine_ls_structure_factor_coef Fsqd
_refine_ls_weighting_details 'w=1/[\s^2^(Fo^2^)+(0.0271P)^2^] where P=(Fo^2^+2Fc^2^)/3'
_refine_ls_weighting_scheme calc
_refine_ls_wR_factor_gt 0.0789
_refine_ls_wR_factor_ref 0.0900
_reflns_Friedel_coverage 0.432
_reflns_Friedel_fraction_full 0.495
_reflns_Friedel_fraction_max 0.389
_reflns_number_gt 3247
_reflns_number_total 4439
_reflns_threshold_expression 'I > 2\s(I)'
_cod_data_source_file Exp_Form-I2FInHouse_Form-I_200K.cif
_cod_data_source_block smz_f1_200_a
_cod_database_code 1547410
_shelx_space_group_comment
;
The symmetry employed for this shelxl refinement is uniquely defined
by the following loop, which should always be used as a source of
symmetry information in preference to the above space-group names.
They are only intended as comments.
;
_shelxl_version_number 2014/6

loop_
_space_group_symop_operation_xyz
'x, y, z'
'-x, -y, z+1/2'
'x+1/2, -y+1/2, z'
'-x+1/2, y+1/2, z+1/2'

loop_
_atom_site_label
_atom_site_type_symbol
_atom_site_fract_x
_atom_site_fract_y
_atom_site_fract_z
_atom_site_U_iso_or_equiv
_atom_site_adp_type
_atom_site_occupancy
_atom_site_site_symmetry_order
_atom_site_calc_flag
_atom_site_refinement_flags_posn
_atom_site_refinement_flags_adp
_atom_site_refinement_flags_occupancy
_atom_site_disorder_assembly
_atom_site_disorder_group
S1 S 0.35519(7) 0.50502(13) 0.65620(6) 0.0265(3) Uani 1 1 d . . . . .
S2 S 0.42210(8) 0.50281(14) 0.34698(6) 0.0256(3) Uani 1 1 d . . . . .
O1 O 0.3121(2) 0.6296(4) 0.69198(14) 0.0339(8) Uani 1 1 d . . . . .
O2 O 0.4527(2) 0.4774(4) 0.66281(16) 0.0340(8) Uani 1 1 d . . . . .
O3 O 0.3245(2) 0.5306(3) 0.34062(16) 0.0334(8) Uani 1 1 d . . . . .
O4 O 0.4645(2) 0.3753(3) 0.31155(15) 0.0323(8) Uani 1 1 d . . . . .
N1 N 0.1580(3) -0.1170(5) 0.6876(2) 0.0398(11) Uani 1 1 d D . . . .
N2 N 0.3460(3) 0.5522(5) 0.58241(18) 0.0296(9) Uani 1 1 d D . . . .
N3 N 0.1866(3) 0.5914(4) 0.58300(18) 0.0302(9) Uani 1 1 d . . . . .
N4 N 0.2725(3) 0.5700(5) 0.49036(18) 0.0406(11) Uani 1 1 d . . . . .
N5 N 0.6196(3) 1.1198(5) 0.3046(2) 0.0496(13) Uani 1 1 d . . . . .
H5A H 0.5922 1.2114 0.3111 0.064 Uiso 1 1 calc R U . . .
H5B H 0.6759 1.1185 0.2921 0.064 Uiso 1 1 calc R U . . .
N6 N 0.4323(3) 0.4603(5) 0.42046(18) 0.0315(10) Uani 1 1 d D . . . .
N7 N 0.5903(3) 0.4128(5) 0.41961(18) 0.0320(10) Uani 1 1 d . . . . .
N8 N 0.5047(3) 0.4351(5) 0.51278(19) 0.0414(11) Uani 1 1 d . . . . .
C1 C 0.2966(3) 0.3230(5) 0.6660(2) 0.0263(11) Uani 1 1 d . . . . .
C2 C 0.2071(3) 0.3200(5) 0.6893(2) 0.0257(11) Uani 1 1 d . . . . .
H2 H 0.1781 0.4173 0.7000 0.033 Uiso 1 1 calc R U . . .
C3 C 0.1611(3) 0.1739(5) 0.6969(2) 0.0263(11) Uani 1 1 d . . . . .
H3 H 0.1012 0.1733 0.7122 0.034 Uiso 1 1 calc R U . . .
C4 C 0.2041(3) 0.0270(5) 0.6815(2) 0.0278(10) Uani 1 1 d . . . . .
C5 C 0.2942(3) 0.0317(5) 0.6575(3) 0.0321(11) Uani 1 1 d . . . . .
H5 H 0.3234 -0.0651 0.6466 0.042 Uiso 1 1 calc R U . . .
C6 C 0.3396(3) 0.1775(5) 0.6498(2) 0.0302(11) Uani 1 1 d . . . . .
H6 H 0.3991 0.1789 0.6339 0.039 Uiso 1 1 calc R U . . .
C7 C 0.2634(3) 0.5719(6) 0.5510(2) 0.0283(11) Uani 1 1 d . . . . .
C8 C 0.1944(4) 0.5942(8) 0.4596(3) 0.0620(18) Uani 1 1 d . . . . .
H8 H 0.1968 0.5968 0.4171 0.081 Uiso 1 1 calc R U . . .
C9 C 0.1102(4) 0.6154(7) 0.4876(3) 0.0557(16) Uani 1 1 d . . . . .
H9 H 0.0566 0.6317 0.4650 0.072 Uiso 1 1 calc R U . . .
C10 C 0.1085(4) 0.6117(6) 0.5506(3) 0.0386(13) Uani 1 1 d . . . . .
C11 C 0.0213(4) 0.6316(7) 0.5860(3) 0.0512(15) Uani 1 1 d . . . . .
H11A H 0.0136 0.7442 0.5971 0.067 Uiso 1 1 calc R U . . .
H11B H 0.0241 0.5662 0.6225 0.067 Uiso 1 1 calc R U . . .
H11C H -0.0300 0.5971 0.5614 0.067 Uiso 1 1 calc R U . . .
C12 C 0.4808(3) 0.6841(5) 0.3341(2) 0.0253(10) Uani 1 1 d . . . . .
C13 C 0.4364(3) 0.8306(5) 0.3445(3) 0.0326(12) Uani 1 1 d . . . . .
H13 H 0.3756 0.8312 0.3582 0.042 Uiso 1 1 calc R U . . .
C14 C 0.4821(3) 0.9765(5) 0.3346(2) 0.0370(13) Uani 1 1 d . . . . .
H14 H 0.4518 1.0748 0.3416 0.048 Uiso 1 1 calc R U . . .
C15 C 0.5738(3) 0.9768(5) 0.3142(2) 0.0312(11) Uani 1 1 d . . . . .
C16 C 0.6180(3) 0.8269(5) 0.3034(2) 0.0286(11) Uani 1 1 d . . . . .
H16 H 0.6787 0.8252 0.2895 0.037 Uiso 1 1 calc R U . . .
C17 C 0.5715(3) 0.6819(5) 0.3132(2) 0.0265(12) Uani 1 1 d . . . . .
H17 H 0.6009 0.5829 0.3059 0.034 Uiso 1 1 calc R U . . .
C18 C 0.5142(3) 0.4336(5) 0.4516(2) 0.0291(11) Uani 1 1 d . . . . .
C19 C 0.5825(4) 0.4042(8) 0.5434(3) 0.0614(18) Uani 1 1 d . . . . .
H19 H 0.5804 0.4011 0.5860 0.080 Uiso 1 1 calc R U . . .
C20 C 0.6654(4) 0.3768(7) 0.5151(3) 0.0579(17) Uani 1 1 d . . . . .
H20 H 0.7182 0.3530 0.5375 0.075 Uiso 1 1 calc R U . . .
C21 C 0.6679(4) 0.3858(6) 0.4515(2) 0.0372(12) Uani 1 1 d . . . . .
C22 C 0.7550(4) 0.3640(7) 0.4153(3) 0.0554(16) Uani 1 1 d . . . . .
H22A H 0.8067 0.3578 0.4427 0.072 Uiso 1 1 calc R U . . .
H22B H 0.7629 0.4550 0.3881 0.072 Uiso 1 1 calc R U . . .
H22C H 0.7512 0.2651 0.3919 0.072 Uiso 1 1 calc R U . . .
H1N1 H 0.107(2) -0.117(5) 0.7098(18) 0.037(14) Uiso 1 1 d D . . . .
H2N1 H 0.195(3) -0.203(4) 0.684(2) 0.056(16) Uiso 1 1 d D . . . .
H1N2 H 0.392(2) 0.515(4) 0.5605(18) 0.020(12) Uiso 1 1 d D . . . .
H1N6 H 0.380(3) 0.497(6) 0.439(3) 0.08(2) Uiso 1 1 d D . . . .

loop_
_atom_site_aniso_label
_atom_site_aniso_U_11
_atom_site_aniso_U_22
_atom_site_aniso_U_33
_atom_site_aniso_U_23
_atom_site_aniso_U_13
_atom_site_aniso_U_12
S1 0.0245(5) 0.0293(6) 0.0258(6) 0.0024(6) -0.0007(5) -0.0019(5)
S2 0.0241(5) 0.0292(6) 0.0235(6) 0.0028(5) -0.0011(6) -0.0017(5)
O1 0.039(2) 0.0311(17) 0.0314(18) -0.0045(15) -0.0016(18) -0.0011(15)
O2 0.0225(16) 0.0460(19) 0.0334(19) 0.0102(18) -0.0050(18) -0.0017(15)
O3 0.0240(16) 0.0446(18) 0.0317(18) 0.0035(17) -0.0061(18) -0.0037(14)
O4 0.035(2) 0.0259(17) 0.0357(19) -0.0027(15) -0.0010(17) -0.0010(14)
N1 0.034(2) 0.030(2) 0.056(3) -0.006(2) 0.016(2) -0.004(2)
N2 0.023(2) 0.039(2) 0.027(2) 0.006(2) 0.002(2) 0.0010(18)
N3 0.022(2) 0.035(2) 0.034(2) 0.0016(19) 0.002(2) 0.0013(18)
N4 0.029(2) 0.069(3) 0.024(2) 0.005(2) -0.004(2) 0.015(2)
N5 0.042(3) 0.028(2) 0.078(3) -0.004(2) 0.017(3) -0.0053(19)
N6 0.023(2) 0.046(3) 0.026(2) 0.011(2) 0.001(2) 0.003(2)
N7 0.028(2) 0.037(2) 0.030(2) 0.0025(19) 0.003(2) 0.0032(19)
N8 0.031(2) 0.066(3) 0.027(2) 0.004(2) -0.003(2) 0.010(2)
C1 0.026(3) 0.029(2) 0.024(2) 0.004(2) -0.001(2) 0.0030(19)
C2 0.026(3) 0.031(3) 0.020(2) -0.002(2) -0.005(2) 0.0051(19)
C3 0.021(2) 0.037(3) 0.021(2) -0.001(2) 0.001(2) -0.001(2)
C4 0.028(2) 0.032(3) 0.023(2) -0.0017(19) 0.000(2) -0.001(2)
C5 0.031(3) 0.027(2) 0.038(3) -0.001(2) 0.010(3) 0.004(2)
C6 0.025(2) 0.034(3) 0.031(3) 0.000(2) 0.004(2) 0.002(2)
C7 0.024(3) 0.029(2) 0.031(3) 0.005(2) -0.003(2) -0.002(2)
C8 0.047(4) 0.111(5) 0.028(3) 0.002(3) -0.004(3) 0.026(4)
C9 0.030(3) 0.098(5) 0.039(3) -0.002(3) -0.010(3) 0.018(3)
C10 0.029(3) 0.041(3) 0.046(3) -0.005(3) -0.001(3) 0.004(2)
C11 0.033(3) 0.062(4) 0.059(4) -0.009(3) 0.004(3) 0.003(3)
C12 0.026(2) 0.029(2) 0.021(2) 0.002(2) 0.001(2) 0.0001(19)
C13 0.025(3) 0.031(2) 0.043(3) 0.000(3) 0.009(3) 0.003(2)
C14 0.034(3) 0.027(2) 0.050(3) -0.005(2) 0.003(3) 0.006(2)
C15 0.033(3) 0.028(2) 0.033(3) 0.000(2) 0.002(2) 0.001(2)
C16 0.026(3) 0.033(3) 0.027(2) -0.004(2) 0.005(2) -0.0034(19)
C17 0.031(3) 0.022(2) 0.027(3) -0.001(2) 0.005(2) 0.001(2)
C18 0.028(3) 0.030(2) 0.030(3) 0.005(2) -0.002(2) 0.001(2)
C19 0.040(4) 0.111(5) 0.033(3) 0.004(3) -0.006(3) 0.020(4)
C20 0.030(3) 0.096(5) 0.047(4) -0.007(3) -0.009(3) 0.024(3)
C21 0.029(3) 0.041(3) 0.042(3) -0.002(3) -0.001(3) 0.009(2)
C22 0.031(3) 0.071(4) 0.065(4) -0.007(3) 0.003(3) 0.012(3)

loop_
_atom_type_symbol
_atom_type_description
_atom_type_scat_dispersion_real
_atom_type_scat_dispersion_imag
_atom_type_scat_source
C C 0.0033 0.0016 'International Tables Vol C Tables 4.2.6.8 and 6.1.1.4'
H H 0.0000 0.0000 'International Tables Vol C Tables 4.2.6.8 and 6.1.1.4'
N N 0.0061 0.0033 'International Tables Vol C Tables 4.2.6.8 and 6.1.1.4'
O O 0.0106 0.0060 'International Tables Vol C Tables 4.2.6.8 and 6.1.1.4'
S S 0.1246 0.1234 'International Tables Vol C Tables 4.2.6.8 and 6.1.1.4'

loop_
_geom_angle_atom_site_label_1
_geom_angle_atom_site_label_2
_geom_angle_atom_site_label_3
_geom_angle
_geom_angle_site_symmetry_1
_geom_angle_site_symmetry_3
O1 S1 O2 119.1(2) . .
O1 S1 N2 109.2(2) . .
O2 S1 N2 102.3(2) . .
O1 S1 C1 109.5(2) . .
O2 S1 C1 109.5(2) . .
N2 S1 C1 106.3(2) . .
O4 S2 O3 118.9(2) . .
O4 S2 N6 109.4(2) . .
O3 S2 N6 102.4(2) . .
O4 S2 C12 109.0(2) . .
O3 S2 C12 109.3(2) . .
N6 S2 C12 107.2(2) . .
C4 N1 H1N1 118(3) . .
C4 N1 H2N1 113(3) . .
H1N1 N1 H2N1 123(4) . .
C7 N2 S1 125.1(3) . .
C7 N2 H1N2 115(3) . .
S1 N2 H1N2 113(3) . .
C7 N3 C10 116.4(4) . .
C7 N4 C8 114.6(5) . .
C15 N5 H5A 120.0 . .
C15 N5 H5B 120.0 . .
H5A N5 H5B 120.0 . .
C18 N6 S2 126.0(3) . .
C18 N6 H1N6 123(4) . .
S2 N6 H1N6 107(4) . .
C18 N7 C21 116.6(4) . .
C19 N8 C18 114.2(5) . .
C2 C1 C6 119.6(4) . .
C2 C1 S1 121.1(3) . .
C6 C1 S1 119.2(4) . .
C3 C2 C1 120.5(4) . .
C3 C2 H2 119.7 . .
C1 C2 H2 119.7 . .
C2 C3 C4 120.3(4) . .
C2 C3 H3 119.8 . .
C4 C3 H3 119.8 . .
N1 C4 C3 120.4(4) . .
N1 C4 C5 120.9(4) . .
C3 C4 C5 118.6(4) . .
C6 C5 C4 120.9(4) . .
C6 C5 H5 119.6 . .
C4 C5 H5 119.6 . .
C5 C6 C1 120.0(4) . .
C5 C6 H6 120.0 . .
C1 C6 H6 120.0 . .
N3 C7 N4 127.6(5) . .
N3 C7 N2 118.5(4) . .
N4 C7 N2 113.9(4) . .
N4 C8 C9 123.2(5) . .
N4 C8 H8 118.4 . .
C9 C8 H8 118.4 . .
C8 C9 C10 117.2(5) . .
C8 C9 H9 121.4 . .
C10 C9 H9 121.4 . .
N3 C10 C9 121.0(5) . .
N3 C10 C11 116.9(5) . .
C9 C10 C11 122.1(5) . .
C10 C11 H11A 109.5 . .
C10 C11 H11B 109.5 . .
H11A C11 H11B 109.5 . .
C10 C11 H11C 109.5 . .
H11A C11 H11C 109.5 . .
H11B C11 H11C 109.5 . .
C13 C12 C17 120.3(4) . .
C13 C12 S2 119.3(3) . .
C17 C12 S2 120.4(3) . .
C12 C13 C14 120.1(4) . .
C12 C13 H13 119.9 . .
C14 C13 H13 119.9 . .
C13 C14 C15 120.3(4) . .
C13 C14 H14 119.8 . .
C15 C14 H14 119.8 . .
N5 C15 C14 120.8(4) . .
N5 C15 C16 120.2(4) . .
C14 C15 C16 118.9(4) . .
C17 C16 C15 120.2(4) . .
C17 C16 H16 119.9 . .
C15 C16 H16 119.9 . .
C16 C17 C12 120.0(4) . .
C16 C17 H17 120.0 . .
C12 C17 H17 120.0 . .
N7 C18 N8 128.0(5) . .
N7 C18 N6 118.5(4) . .
N8 C18 N6 113.5(4) . .
N8 C19 C20 122.9(5) . .
N8 C19 H19 118.5 . .
C20 C19 H19 118.5 . .
C19 C20 C21 117.8(5) . .
C19 C20 H20 121.1 . .
C21 C20 H20 121.1 . .
N7 C21 C20 120.4(5) . .
N7 C21 C22 116.8(5) . .
C20 C21 C22 122.8(5) . .
C21 C22 H22A 109.5 . .
C21 C22 H22B 109.5 . .
H22A C22 H22B 109.5 . .
C21 C22 H22C 109.5 . .
H22A C22 H22C 109.5 . .
H22B C22 H22C 109.5 . .

loop_
_geom_bond_atom_site_label_1
_geom_bond_atom_site_label_2
_geom_bond_distance
_geom_bond_site_symmetry_2
S1 O1 1.429(3) .
S1 O2 1.437(3) .
S1 N2 1.663(4) .
S1 C1 1.729(5) .
S2 O4 1.438(3) .
S2 O3 1.439(3) .
S2 N6 1.649(4) .
S2 C12 1.734(4) .
N1 C4 1.362(6) .
N1 H1N1 0.88(2) .
N1 H2N1 0.88(2) .
N2 C7 1.388(6) .
N2 H1N2 0.88(2) .
N3 C7 1.324(5) .
N3 C10 1.344(6) .
N4 C7 1.331(6) .
N4 C8 1.331(6) .
N5 C15 1.363(5) .
N5 H5A 0.8600 .
N5 H5B 0.8600 .
N6 C18 1.385(6) .
N6 H1N6 0.91(2) .
N7 C18 1.317(5) .
N7 C21 1.340(6) .
N8 C19 1.336(6) .
N8 C18 1.343(6) .
C1 C2 1.393(6) .
C1 C6 1.391(6) .
C2 C3 1.380(6) .
C2 H2 0.9300 .
C3 C4 1.396(6) .
C3 H3 0.9300 .
C4 C5 1.407(6) .
C5 C6 1.374(6) .
C5 H5 0.9300 .
C6 H6 0.9300 .
C8 C9 1.376(7) .
C8 H8 0.9300 .
C9 C10 1.376(8) .
C9 H9 0.9300 .
C10 C11 1.491(7) .
C11 H11A 0.9600 .
C11 H11B 0.9600 .
C11 H11C 0.9600 .
C12 C13 1.381(6) .
C12 C17 1.390(6) .
C13 C14 1.383(6) .
C13 H13 0.9300 .
C14 C15 1.401(6) .
C14 H14 0.9300 .
C15 C16 1.406(6) .
C16 C17 1.382(6) .
C16 H16 0.9300 .
C17 H17 0.9300 .
C19 C20 1.369(8) .
C19 H19 0.9300 .
C20 C21 1.390(8) .
C20 H20 0.9300 .
C21 C22 1.501(7) .
C22 H22A 0.9600 .
C22 H22B 0.9600 .
C22 H22C 0.9600 .

loop_
_geom_torsion_atom_site_label_1
_geom_torsion_atom_site_label_2
_geom_torsion_atom_site_label_3
_geom_torsion_atom_site_label_4
_geom_torsion
_geom_torsion_site_symmetry_1
_geom_torsion_site_symmetry_2
_geom_torsion_site_symmetry_3
_geom_torsion_site_symmetry_4
O1 S1 N2 C7 -60.7(4) . . . .
O2 S1 N2 C7 172.3(4) . . . .
C1 S1 N2 C7 57.4(4) . . . .
O4 S2 N6 C18 57.3(5) . . . .
O3 S2 N6 C18 -175.6(4) . . . .
C12 S2 N6 C18 -60.7(5) . . . .
O1 S1 C1 C2 18.1(5) . . . .
O2 S1 C1 C2 150.4(4) . . . .
N2 S1 C1 C2 -99.8(4) . . . .
O1 S1 C1 C6 -162.2(4) . . . .
O2 S1 C1 C6 -29.9(5) . . . .
N2 S1 C1 C6 79.9(4) . . . .
C6 C1 C2 C3 0.3(7) . . . .
S1 C1 C2 C3 180.0(4) . . . .
C1 C2 C3 C4 0.5(7) . . . .
C2 C3 C4 N1 -178.4(4) . . . .
C2 C3 C4 C5 -1.0(7) . . . .
N1 C4 C5 C6 178.2(5) . . . .
C3 C4 C5 C6 0.8(7) . . . .
C4 C5 C6 C1 0.0(8) . . . .
C2 C1 C6 C5 -0.5(7) . . . .
S1 C1 C6 C5 179.8(4) . . . .
C10 N3 C7 N4 -0.1(7) . . . .
C10 N3 C7 N2 179.3(4) . . . .
C8 N4 C7 N3 1.5(8) . . . .
C8 N4 C7 N2 -177.9(5) . . . .
S1 N2 C7 N3 16.0(6) . . . .
S1 N2 C7 N4 -164.5(4) . . . .
C7 N4 C8 C9 -1.6(9) . . . .
N4 C8 C9 C10 0.3(10) . . . .
C7 N3 C10 C9 -1.4(7) . . . .
C7 N3 C10 C11 179.2(4) . . . .
C8 C9 C10 N3 1.3(9) . . . .
C8 C9 C10 C11 -179.4(6) . . . .
O4 S2 C12 C13 157.2(4) . . . .
O3 S2 C12 C13 25.8(4) . . . .
N6 S2 C12 C13 -84.5(4) . . . .
O4 S2 C12 C17 -22.6(5) . . . .
O3 S2 C12 C17 -154.0(4) . . . .
N6 S2 C12 C17 95.7(4) . . . .
C17 C12 C13 C14 -0.4(7) . . . .
S2 C12 C13 C14 179.8(4) . . . .
C12 C13 C14 C15 -0.3(8) . . . .
C13 C14 C15 N5 -179.7(5) . . . .
C13 C14 C15 C16 0.7(7) . . . .
N5 C15 C16 C17 179.9(4) . . . .
C14 C15 C16 C17 -0.5(7) . . . .
C15 C16 C17 C12 -0.1(7) . . . .
C13 C12 C17 C16 0.6(7) . . . .
S2 C12 C17 C16 -179.6(4) . . . .
C21 N7 C18 N8 1.8(8) . . . .
C21 N7 C18 N6 -179.4(4) . . . .
C19 N8 C18 N7 -3.2(8) . . . .
C19 N8 C18 N6 177.9(5) . . . .
S2 N6 C18 N7 -12.1(6) . . . .
S2 N6 C18 N8 166.9(4) . . . .
C18 N8 C19 C20 1.4(9) . . . .
N8 C19 C20 C21 1.5(10) . . . .
C18 N7 C21 C20 1.6(7) . . . .
C18 N7 C21 C22 -179.3(5) . . . .
C19 C20 C21 N7 -3.1(9) . . . .
C19 C20 C21 C22 177.9(6) . . . .
